data_7232857
loop_
_publ_author_name
'Samie, Ali'
'Salimi, Alireza'

_publ_section_title
;
 Orientation-dependent conformational polymorphs in two similar
 pyridine/pyrazine phenolic esters
;
_journal_issue 24
_journal_name_full CrystEngComm
_journal_page_first 3721
_journal_paper_doi 10.1039/C8CE02107D
_journal_volume 21
_journal_year 2019
_chemical_formula_moiety 'C11 H8 N2 O2'
_chemical_formula_sum 'C11 H8 N2 O2'
_chemical_formula_weight 200.19
_chemical_melting_point 364.6
_chemical_name_common IIa
_chemical_name_systematic
;
 Phenyl pyrazine-2-carboxylate (IIa)
;
_space_group_crystal_system orthorhombic
_space_group_IT_number 19
_space_group_name_Hall 'P 2ac 2ab'
_space_group_name_H-M_alt 'P 21 21 21'
_symmetry_space_group_name_Hall 'P 2ac 2ab'
_symmetry_space_group_name_H-M 'P 21 21 21'
_atom_sites_solution_hydrogens geom
_audit_creation_method SHELXL-2013
_audit_update_record
;
2018-12-12 deposited with the CCDC.    2019-06-03 downloaded from the CCDC.
;
_cell_angle_alpha 90
_cell_angle_beta 90
_cell_angle_gamma 90
_cell_formula_units_Z 4
_cell_length_a 5.767(5)
_cell_length_b 10.249(9)
_cell_length_c 16.039(14)
_cell_measurement_reflns_used 3898
_cell_measurement_temperature 138(2)
_cell_measurement_theta_max 33.8
_cell_measurement_theta_min 2.4
_cell_volume 948.0(14)
_computing_cell_refinement 'CrystalClear-SM Expert 2.0 rc14 (Rigaku, 2009)'
_computing_data_collection 'CrystalClear-SM Expert 2.0 rc14 (Rigaku, 2009)'
_computing_data_reduction 'CrystalClear-SM Expert 2.0 rc14 (Rigaku, 2009)'
_computing_molecular_graphics 'Bruker SHELXTL'
_computing_publication_material 'Bruker SHELXTL'
_computing_structure_refinement 'SHELXL-2013 (Sheldrick, 2013)'
_computing_structure_solution 'Bruker SHELXTL'
_diffrn_ambient_temperature 138(2)
_diffrn_detector_area_resol_mean 13.6612
_diffrn_measured_fraction_theta_full 0.997
_diffrn_measured_fraction_theta_max 0.998
_diffrn_measurement_device_type 'Rigaku Mercury375R (2x2 bin mode)'
_diffrn_measurement_method 'profile data from \w-scans'
_diffrn_radiation_monochromator 'Graphite Monochromator'
_diffrn_radiation_source 'fine-focus sealed tube'
_diffrn_radiation_type MoK\a
_diffrn_radiation_wavelength 0.71073
_diffrn_reflns_av_R_equivalents 0.2091
_diffrn_reflns_av_unetI/netI 0.1150
_diffrn_reflns_Laue_measured_fraction_full 0.997
_diffrn_reflns_Laue_measured_fraction_max 0.998
_diffrn_reflns_limit_h_max 7
_diffrn_reflns_limit_h_min -7
_diffrn_reflns_limit_k_max 13
_diffrn_reflns_limit_k_min -13
_diffrn_reflns_limit_l_max 20
_diffrn_reflns_limit_l_min -20
_diffrn_reflns_number 9710
_diffrn_reflns_point_group_measured_fraction_full 0.998
_diffrn_reflns_point_group_measured_fraction_max 0.999
_diffrn_reflns_theta_full 25.242
_diffrn_reflns_theta_max 26.999
_diffrn_reflns_theta_min 2.358
_exptl_absorpt_coefficient_mu 0.099
_exptl_absorpt_correction_T_max 1.000
_exptl_absorpt_correction_T_min 0.682
_exptl_absorpt_correction_type multi-scan
_exptl_absorpt_process_details Multi-scan
_exptl_crystal_colour Colorless
_exptl_crystal_density_diffrn 1.403
_exptl_crystal_description block
_exptl_crystal_F_000 416
_exptl_crystal_recrystallization_method 'Re-crystallisation from solvent: hexane and ethyl acetate'
_exptl_crystal_size_max 0.2
_exptl_crystal_size_mid 0.2
_exptl_crystal_size_min 0.2
_refine_diff_density_max 0.370
_refine_diff_density_min -0.209
_refine_diff_density_rms 0.070
_refine_ls_abs_structure_details
;
 Flack x determined using 797 quotients [(I+)-(I-)]/[(I+)+(I-)]
 (Parsons and Flack (2004), Acta Cryst. A60, s61).
;
_refine_ls_abs_structure_Flack -0.5(10)
_refine_ls_extinction_coef 0.089(16)
_refine_ls_extinction_expression Fc^*^=kFc[1+0.001xFc^2^\l^3^/sin(2\q)]^-1/4^
_refine_ls_extinction_method SHELXL
_refine_ls_goodness_of_fit_ref 1.063
_refine_ls_hydrogen_treatment constr
_refine_ls_matrix_type full
_refine_ls_number_parameters 137
_refine_ls_number_reflns 2066
_refine_ls_number_restraints 0
_refine_ls_restrained_S_all 1.063
_refine_ls_R_factor_all 0.0572
_refine_ls_R_factor_gt 0.0565
_refine_ls_shift/su_max 0.000
_refine_ls_shift/su_mean 0.000
_refine_ls_structure_factor_coef Fsqd
_refine_ls_weighting_details 'w=1/[\s^2^(Fo^2^)+(0.0499P)^2^+0.0156P] where P=(Fo^2^+2Fc^2^)/3'
_refine_ls_weighting_scheme calc
_refine_ls_wR_factor_gt 0.1271
_refine_ls_wR_factor_ref 0.1281
_reflns_Friedel_coverage 0.688
_reflns_Friedel_fraction_full 1.000
_reflns_Friedel_fraction_max 1.000
_reflns_number_gt 2013
_reflns_number_total 2066
_reflns_threshold_expression 'I > 2\s(I)'
_cod_data_source_file c8ce02107d2.cif
_cod_data_source_block IIa
_cod_depositor_comments
;
The following automatic conversions were performed:

'_exptl_absorpt_correction_type' value 'Multi-scan' changed to
'multi-scan' according to
/home/data/users/saulius/crontab/automatic-downloads/rss-feeds/RSC/lib/dictionaries/cif_core.dic
dictionary named 'cif_core.dic' version 2.4.2 from 2011-04-26.

Automatic conversion script
Id: cif_fix_values 4973 2017-02-22 13:04:09Z antanas 

 Adding full bibliography for 7232857--7232860.cif.
;
_cod_database_code 7232857
_shelx_space_group_comment
;
The symmetry employed for this shelxl refinement is uniquely defined
by the following loop, which should always be used as a source of
symmetry information in preference to the above space-group names.
They are only intended as comments.
;
_shelxl_version_number 2013-4

loop_
_space_group_symop_operation_xyz
'x, y, z'
'-x+1/2, -y, z+1/2'
'-x, y+1/2, -z+1/2'
'x+1/2, -y+1/2, -z'

loop_
_atom_site_label
_atom_site_type_symbol
_atom_site_fract_x
_atom_site_fract_y
_atom_site_fract_z
_atom_site_U_iso_or_equiv
_atom_site_adp_type
_atom_site_occupancy
_atom_site_site_symmetry_order
_atom_site_calc_flag
_atom_site_refinement_flags_posn
_atom_site_refinement_flags_adp
C1 C 0.4702(3) 0.2286(2) 0.24710(12) 0.0288(5) Uani 1 1 d . .
C6 C 0.3003(4) 0.3031(3) 0.28465(15) 0.0374(6) Uani 1 1 d . .
H6 H 0.1654 0.3283 0.2547 0.045 Uiso 1 1 calc R U
C5 C 0.3312(4) 0.3406(3) 0.36759(15) 0.0406(6) Uani 1 1 d . .
H5 H 0.2166 0.3918 0.3948 0.049 Uiso 1 1 calc R U
C4 C 0.5292(4) 0.3029(3) 0.41002(13) 0.0386(5) Uani 1 1 d . .
H4 H 0.5482 0.3268 0.4668 0.046 Uiso 1 1 calc R U
C3 C 0.6993(4) 0.2309(3) 0.37060(13) 0.0368(5) Uani 1 1 d . .
H3 H 0.8363 0.2076 0.3999 0.044 Uiso 1 1 calc R U
C2 C 0.6705(3) 0.1922(2) 0.28771(13) 0.0327(5) Uani 1 1 d . .
H2 H 0.7860 0.1421 0.2601 0.039 Uiso 1 1 calc R U
C7 C 0.2736(3) 0.1215(2) 0.13629(12) 0.0271(5) Uani 1 1 d . .
C8 C 0.2872(3) 0.1008(2) 0.04363(12) 0.0251(4) Uani 1 1 d . .
C9 C 0.4950(3) 0.1133(2) 0.00000(13) 0.0281(5) Uani 1 1 d . .
H9 H 0.6311 0.1390 0.0291 0.034 Uiso 1 1 calc R U
C10 C 0.3093(4) 0.0563(3) -0.11946(13) 0.0338(5) Uani 1 1 d . .
H10 H 0.3101 0.0387 -0.1776 0.041 Uiso 1 1 calc R U
C11 C 0.1010(3) 0.0463(3) -0.07594(14) 0.0328(5) Uani 1 1 d . .
H11 H -0.0362 0.0245 -0.1056 0.039 Uiso 1 1 calc R U
N2 N 0.0884(3) 0.0664(2) 0.00628(11) 0.0298(4) Uani 1 1 d . .
N1 N 0.5073(3) 0.0896(2) -0.08242(11) 0.0347(5) Uani 1 1 d . .
O1 O 0.1256(3) 0.07744(19) 0.18053(9) 0.0381(5) Uani 1 1 d . .
O2 O 0.4544(2) 0.19464(18) 0.16184(8) 0.0324(4) Uani 1 1 d . .

loop_
_atom_site_aniso_label
_atom_site_aniso_U_11
_atom_site_aniso_U_22
_atom_site_aniso_U_33
_atom_site_aniso_U_23
_atom_site_aniso_U_13
_atom_site_aniso_U_12
C1 0.0338(8) 0.0294(11) 0.0233(9) -0.0006(8) 0.0020(7) -0.0050(9)
C6 0.0366(9) 0.0370(14) 0.0385(11) -0.0053(10) -0.0013(9) 0.0017(10)
C5 0.0446(11) 0.0374(14) 0.0399(11) -0.0121(10) 0.0099(10) -0.0014(10)
C4 0.0576(12) 0.0317(12) 0.0263(9) -0.0044(9) 0.0040(9) -0.0128(12)
C3 0.0463(11) 0.0355(13) 0.0285(10) 0.0007(9) -0.0088(9) -0.0035(11)
C2 0.0364(10) 0.0326(12) 0.0292(9) -0.0003(9) 0.0004(8) -0.0005(9)
C7 0.0286(8) 0.0268(11) 0.0258(9) 0.0007(8) 0.0017(7) 0.0003(8)
C8 0.0291(8) 0.0213(10) 0.0248(8) 0.0005(8) 0.0012(7) 0.0005(8)
C9 0.0308(9) 0.0280(11) 0.0254(8) 0.0024(8) 0.0014(7) 0.0001(8)
C10 0.0428(10) 0.0329(12) 0.0257(9) -0.0018(9) -0.0015(8) 0.0008(10)
C11 0.0361(10) 0.0306(11) 0.0317(9) -0.0013(9) -0.0051(8) -0.0024(9)
N2 0.0302(8) 0.0290(10) 0.0303(8) -0.0015(8) 0.0005(6) -0.0015(7)
N1 0.0357(8) 0.0416(12) 0.0269(8) 0.0006(8) 0.0035(7) 0.0003(8)
O1 0.0405(8) 0.0448(11) 0.0289(7) -0.0041(7) 0.0103(6) -0.0100(7)
O2 0.0358(7) 0.0390(10) 0.0223(7) -0.0015(7) 0.0010(6) -0.0070(7)

loop_
_atom_type_symbol
_atom_type_description
_atom_type_scat_dispersion_real
_atom_type_scat_dispersion_imag
_atom_type_scat_source
C C 0.0033 0.0016 'International Tables Vol C Tables 4.2.6.8 and 6.1.1.4'
H H 0.0000 0.0000 'International Tables Vol C Tables 4.2.6.8 and 6.1.1.4'
N N 0.0061 0.0033 'International Tables Vol C Tables 4.2.6.8 and 6.1.1.4'
O O 0.0106 0.0060 'International Tables Vol C Tables 4.2.6.8 and 6.1.1.4'

loop_
_geom_angle_atom_site_label_1
_geom_angle_atom_site_label_2
_geom_angle_atom_site_label_3
_geom_angle
C2 C1 C6 122.6(2)
C2 C1 O2 116.39(18)
C6 C1 O2 120.83(18)
C1 C6 C5 118.5(2)
C4 C5 C6 119.8(2)
C5 C4 C3 120.7(2)
C4 C3 C2 120.2(2)
C1 C2 C3 118.2(2)
O1 C7 O2 125.47(18)
O1 C7 C8 124.75(18)
O2 C7 C8 109.77(15)
N2 C8 C9 122.35(17)
N2 C8 C7 115.71(15)
C9 C8 C7 121.92(16)
N1 C9 C8 121.48(18)
N1 C10 C11 122.32(19)
N2 C11 C10 122.01(18)
C11 N2 C8 115.77(16)
C10 N1 C9 116.04(16)
C7 O2 C1 118.73(15)

loop_
_geom_bond_atom_site_label_1
_geom_bond_atom_site_label_2
_geom_bond_distance
C1 C2 1.378(3)
C1 C6 1.380(3)
C1 O2 1.414(3)
C6 C5 1.396(3)
C5 C4 1.384(4)
C4 C3 1.381(3)
C3 C2 1.397(3)
C7 O1 1.198(2)
C7 O2 1.348(3)
C7 C8 1.503(3)
C8 N2 1.341(3)
C8 C9 1.394(3)
C9 N1 1.346(3)
C10 N1 1.332(3)
C10 C11 1.393(3)
C11 N2 1.337(3)
